data_4514511
loop_
_publ_author_name
'Han, Lin'
'Pham, Tony'
'Zhuo, Mingjing'
'Forrest, Katherine A.'
'Suepaul, Shanelle'
'Space, Brian'
'Zaworotko, Michael J.'
'Shi, Wei'
'Chen, Yao'
'Cheng, Peng'
'Zhang, Zhenjie'

_publ_section_title
;
 Molecular Sieving and Direct Visualization of CO<sub>2</sub> in Binding
 Pockets of an Ultramicroporous Lanthanide Metal-Organic Framework
 Platform.
;
_journal_issue 26
_journal_name_full 'ACS applied materials &amp; interfaces'
_journal_page_first 23192
_journal_page_last 23197
_journal_paper_doi 10.1021/acsami.9b04619
_journal_volume 11
_journal_year 2019
_chemical_formula_moiety 'C12 H8 Dy N3 O9, C O2'
_chemical_formula_sum 'C13 H8 Dy N3 O11'
_chemical_formula_weight 544.72
_space_group_crystal_system monoclinic
_space_group_IT_number 14
_space_group_name_Hall '-P 2ybc'
_space_group_name_H-M_alt 'P 1 21/c 1'
_symmetry_space_group_name_Hall '-P 2ybc'
_symmetry_space_group_name_H-M 'P 1 21/c 1'
_atom_sites_solution_hydrogens geom
_atom_sites_solution_primary iterative
_atom_sites_solution_secondary difmap
_audit_creation_date 2019-04-21
_audit_creation_method
;
Olex2 1.2
(compiled 2018.04.18 svn.r3501 for OlexSys, GUI svn.r5488)
;
_cell_angle_alpha 90.00
_cell_angle_beta 109.080(4)
_cell_angle_gamma 90.00
_cell_formula_units_Z 4
_cell_length_a 10.0804(3)
_cell_length_b 16.9849(4)
_cell_length_c 11.1414(4)
_cell_measurement_reflns_used 2993
_cell_measurement_temperature 120.00(10)
_cell_measurement_theta_max 25.3090
_cell_measurement_theta_min 3.3640
_cell_volume 1802.77(10)
_computing_cell_refinement 'CrysAlisPro 1.171.39.46 (Rigaku OD, 2018)'
_computing_data_collection 'CrysAlisPro 1.171.39.46 (Rigaku OD, 2018)'
_computing_data_reduction 'CrysAlisPro 1.171.39.46 (Rigaku OD, 2018)'
_computing_molecular_graphics 'Olex2 (Dolomanov et al., 2009)'
_computing_publication_material 'Olex2 (Dolomanov et al., 2009)'
_computing_structure_refinement 'XL (Sheldrick, 2008)'
_computing_structure_solution 'olex2.solve (Bourhis et al., 2015)'
_diffrn_ambient_environment N~2~
_diffrn_ambient_temperature 120.00(10)
_diffrn_detector 'CCD plate'
_diffrn_detector_area_resol_mean 16.2116
_diffrn_detector_type Eos
_diffrn_measured_fraction_theta_full 0.998
_diffrn_measured_fraction_theta_max 0.998
_diffrn_measurement_details
;
List of Runs (angles in degrees, time in seconds):

  # Type    Start    End  Width  t~exp~   \w     \q     \k     \f   Frames
--------------------------------------------------------------------------
  1  \w     56.00  88.00   1.00    3.25    --   18.63  77.00  30.00   32
  2  \w    -11.00  86.00   1.00    3.25    --   18.63  77.00 -60.00   97
  3  \w    -48.00  42.00   1.00    3.25    --  -19.72  77.00 120.00   90
;
_diffrn_measurement_device 'four-circle diffractometer'
_diffrn_measurement_device_type 'SuperNova, Single source at offset/far, Eos'
_diffrn_measurement_method '\w scans'
_diffrn_orient_matrix_type 'CrysAlisPro convention (1999,Acta A55,543-557)'
_diffrn_orient_matrix_UB_11 -0.0240672000
_diffrn_orient_matrix_UB_12 -0.0225902000
_diffrn_orient_matrix_UB_13 -0.0564928000
_diffrn_orient_matrix_UB_21 0.0215225000
_diffrn_orient_matrix_UB_22 -0.0350133000
_diffrn_orient_matrix_UB_23 0.0358429000
_diffrn_orient_matrix_UB_31 -0.0670730000
_diffrn_orient_matrix_UB_32 -0.0031451000
_diffrn_orient_matrix_UB_33 0.0074173000
_diffrn_radiation_monochromator mirror
_diffrn_radiation_probe x-ray
_diffrn_radiation_type MoK\a
_diffrn_radiation_wavelength 0.71073
_diffrn_reflns_av_R_equivalents 0.0308
_diffrn_reflns_av_unetI/netI 0.0514
_diffrn_reflns_limit_h_max 12
_diffrn_reflns_limit_h_min -11
_diffrn_reflns_limit_k_max 20
_diffrn_reflns_limit_k_min -19
_diffrn_reflns_limit_l_max 13
_diffrn_reflns_limit_l_min -8
_diffrn_reflns_number 6780
_diffrn_reflns_theta_full 25.35
_diffrn_reflns_theta_max 25.35
_diffrn_reflns_theta_min 3.08
_diffrn_source 'micro-focus sealed X-ray tube'
_diffrn_source_type 'SuperNova (Mo) X-ray Source'
_exptl_absorpt_coefficient_mu 4.209
_exptl_absorpt_correction_T_max 1.00000
_exptl_absorpt_correction_T_min 0.82222
_exptl_absorpt_correction_type multi-scan
_exptl_absorpt_process_details
;
CrysAlisPro 1.171.39.46 (Rigaku Oxford Diffraction, 2018)
Empirical absorption correction using spherical harmonics,
 implemented in SCALE3 ABSPACK scaling algorithm.
;
_exptl_crystal_colour 'clear light colourless'
_exptl_crystal_colour_lustre clear
_exptl_crystal_colour_modifier light
_exptl_crystal_colour_primary colourless
_exptl_crystal_density_diffrn 2.007
_exptl_crystal_density_method 'not measured'
_exptl_crystal_description cube
_exptl_crystal_F_000 1044
_exptl_crystal_size_max 0.32
_exptl_crystal_size_mid 0.18
_exptl_crystal_size_min 0.16
_refine_diff_density_max 0.765
_refine_diff_density_min -0.791
_refine_diff_density_rms 0.147
_refine_ls_extinction_method none
_refine_ls_goodness_of_fit_ref 1.066
_refine_ls_hydrogen_treatment constr
_refine_ls_matrix_type full
_refine_ls_number_parameters 253
_refine_ls_number_reflns 3296
_refine_ls_number_restraints 12
_refine_ls_restrained_S_all 1.065
_refine_ls_R_factor_all 0.0450
_refine_ls_R_factor_gt 0.0323
_refine_ls_shift/su_max 0.003
_refine_ls_shift/su_mean 0.000
_refine_ls_structure_factor_coef Fsqd
_refine_ls_weighting_details 'calc w=1/[\s^2^(Fo^2^)+(0.0179P)^2^+1.4992P] where P=(Fo^2^+2Fc^2^)/3'
_refine_ls_weighting_scheme calc
_refine_ls_wR_factor_gt 0.0590
_refine_ls_wR_factor_ref 0.0658
_reflns_number_gt 2687
_reflns_number_total 3296
_reflns_threshold_expression >2sigma(I)
_cod_data_source_file am9b04619_si_007.cif
_cod_data_source_block CO2@NKMOF-3-Dy
_cod_original_cell_volume 1802.77(9)
_cod_database_code 4514511
_chemical_oxdiff_formula 'C N O Ho'
_chemical_oxdiff_usercomment b4
_reflns_odcompleteness_completeness 89.41
_reflns_odcompleteness_iscentric 1
_reflns_odcompleteness_theta 26.32
_olex2_refinement_description
;
1. Fixed Uiso
 At 1.2 times of:
  All C(H) groups
2. Uiso/Uaniso restraints and constraints
C3 \\sim C2: within 2A with sigma of 0.01 and sigma for terminal atoms of 0.02
Uanis(C3) \\sim Ueq: with sigma of 0.001 and sigma for terminal atoms of 0.02
3.a Aromatic/amide H refined with riding coordinates:
 C2(H2), C7(H7), C1(H1), C5(H5), C11(H11), C6(H6), C8(H8), C12(H12)
;
_olex2_submission_special_instructions 'No special instructions were received'
_oxdiff_exptl_absorpt_empirical_details
;
Empirical correction (ABSPACK) includes:
- Absorption correction using spherical harmonics
- Frame scaling
;
_oxdiff_exptl_absorpt_empirical_full_max 1.278
_oxdiff_exptl_absorpt_empirical_full_min 0.830

loop_
_space_group_symop_id
_space_group_symop_operation_xyz
1 'x, y, z'
2 '-x, y+1/2, -z+1/2'
3 '-x, -y, -z'
4 'x, -y-1/2, z-1/2'

loop_
_atom_site_label
_atom_site_type_symbol
_atom_site_fract_x
_atom_site_fract_y
_atom_site_fract_z
_atom_site_U_iso_or_equiv
_atom_site_adp_type
_atom_site_occupancy
_atom_site_calc_flag
_atom_site_refinement_flags_posn
_atom_site_refinement_flags_adp
Dy1 Dy 0.51262(2) 0.004289(12) 0.18246(2) 0.00795(8) Uani 1 d . .
O4 O 0.3540(4) -0.08822(19) 0.2156(3) 0.0129(8) Uani 1 d . .
O7 O 0.7271(4) -0.02024(19) 0.1510(3) 0.0166(8) Uani 1 d . .
N3 N 0.4495(4) 0.1304(2) 0.3797(4) 0.0101(10) Uani 1 d . .
O6 O 0.2932(4) 0.05094(18) 0.0512(3) 0.0131(8) Uani 1 d . .
O9 O 0.5280(4) 0.08372(18) -0.0162(3) 0.0134(8) Uani 1 d . .
O1 O 0.7136(4) 0.03035(19) 0.3827(4) 0.0197(9) Uani 1 d . .
O8 O 0.5700(4) 0.13987(18) 0.1703(3) 0.0138(8) Uani 1 d . .
O2 O 0.6413(4) -0.08952(19) 0.3404(4) 0.0168(9) Uani 1 d . .
O5 O 0.4183(4) 0.05939(17) 0.3272(3) 0.0133(8) Uani 1 d . .
N2 N 0.2157(4) -0.0809(2) 0.1817(4) 0.0110(10) Uani 1 d . .
C2 C -0.0088(6) -0.0988(3) 0.0298(5) 0.0171(13) Uani 1 d . U
H2 H -0.0645 -0.1178 -0.0488 0.021 Uiso 1 calc R .
O3 O 0.8303(4) -0.0656(2) 0.5001(4) 0.0339(11) Uani 1 d . .
C7 C 0.3972(6) 0.1953(3) 0.3101(5) 0.0169(12) Uani 1 d . .
H7 H 0.3398 0.1903 0.2261 0.020 Uiso 1 calc R .
C3 C -0.0708(5) -0.0609(3) 0.1087(5) 0.0099(11) Uani 1 d . U
C1 C 0.1350(6) -0.1083(3) 0.0679(5) 0.0134(12) Uani 1 d . .
H1 H 0.1761 -0.1336 0.0150 0.016 Uiso 1 calc R .
N1 N 0.7318(5) -0.0420(3) 0.4106(4) 0.0189(11) Uani 1 d . .
C10 C 0.5399(5) 0.1445(3) 0.0522(5) 0.0109(11) Uani 1 d . .
C5 C 0.0149(6) -0.0368(3) 0.2276(5) 0.0160(12) Uani 1 d . .
H5 H -0.0245 -0.0148 0.2845 0.019 Uiso 1 calc R .
C4 C 0.7742(6) -0.0433(3) 0.0656(5) 0.0123(12) Uani 1 d . .
C11 C 0.5598(6) 0.2918(3) 0.0600(5) 0.0145(12) Uani 1 d . .
H11 H 0.6124 0.2882 0.1456 0.017 Uiso 1 calc R .
C6 C 0.1588(6) -0.0455(3) 0.2618(5) 0.0157(12) Uani 1 d . .
H6 H 0.2165 -0.0270 0.3400 0.019 Uiso 1 calc R .
C9 C 0.5113(5) 0.2240(3) -0.0100(5) 0.0108(11) Uani 1 d . .
C8 C 0.4292(6) 0.2685(3) 0.3638(5) 0.0154(12) Uani 1 d . .
H8 H 0.3956 0.3133 0.3152 0.018 Uiso 1 calc R .
C12 C 0.5300(5) 0.1358(3) 0.5027(5) 0.0139(12) Uani 1 d . .
H12 H 0.5653 0.0904 0.5488 0.017 Uiso 1 calc R .
O11 O 0.9080(7) 0.1490(4) 0.2620(8) 0.096(2) Uani 1 d . .
C13 C 0.8745(13) 0.1752(6) 0.3450(14) 0.097(4) Uani 1 d . .
O10 O 0.8507(11) 0.1964(4) 0.4311(11) 0.169(5) Uani 1 d . .

loop_
_atom_site_aniso_label
_atom_site_aniso_U_11
_atom_site_aniso_U_22
_atom_site_aniso_U_33
_atom_site_aniso_U_23
_atom_site_aniso_U_13
_atom_site_aniso_U_12
Dy1 0.00663(13) 0.00827(13) 0.00795(13) -0.00010(10) 0.00104(10) 0.00024(11)
O4 0.004(2) 0.0179(18) 0.016(2) 0.0036(15) 0.0019(17) 0.0028(16)
O7 0.009(2) 0.0263(19) 0.014(2) -0.0005(16) 0.0034(17) 0.0024(17)
N3 0.009(2) 0.010(2) 0.011(2) -0.0031(18) 0.004(2) -0.0031(19)
O6 0.009(2) 0.0156(18) 0.013(2) 0.0026(15) 0.0004(17) 0.0035(16)
O9 0.012(2) 0.0113(18) 0.018(2) -0.0019(15) 0.0059(18) -0.0036(16)
O1 0.020(2) 0.0163(19) 0.023(2) -0.0033(17) 0.0074(19) 0.0009(18)
O8 0.015(2) 0.0127(18) 0.012(2) 0.0017(15) 0.0027(17) -0.0013(16)
O2 0.010(2) 0.0190(19) 0.018(2) 0.0008(16) -0.0002(18) -0.0004(17)
O5 0.015(2) 0.0092(17) 0.015(2) -0.0059(15) 0.0041(17) -0.0041(16)
N2 0.004(2) 0.011(2) 0.017(3) 0.0013(18) 0.003(2) -0.0010(19)
C2 0.017(3) 0.011(3) 0.019(3) -0.001(2) -0.001(3) -0.004(2)
O3 0.023(3) 0.042(3) 0.022(3) -0.002(2) -0.012(2) 0.013(2)
C7 0.017(3) 0.021(3) 0.012(3) 0.005(2) 0.002(3) 0.005(3)
C3 0.0091(14) 0.0105(13) 0.0104(14) 0.0011(9) 0.0035(10) -0.0003(9)
C1 0.011(3) 0.010(2) 0.017(3) 0.000(2) 0.002(3) -0.002(2)
N1 0.013(3) 0.029(3) 0.013(3) -0.002(2) 0.004(2) 0.004(2)
C10 0.007(3) 0.011(3) 0.014(3) 0.001(2) 0.003(2) 0.000(2)
C5 0.012(3) 0.024(3) 0.013(3) 0.000(2) 0.005(3) 0.005(2)
C4 0.011(3) 0.011(3) 0.016(3) -0.001(2) 0.007(3) -0.005(2)
C11 0.016(3) 0.014(3) 0.012(3) 0.004(2) 0.003(3) 0.002(2)
C6 0.011(3) 0.023(3) 0.011(3) -0.001(2) 0.000(2) 0.003(2)
C9 0.011(3) 0.009(2) 0.015(3) 0.001(2) 0.008(2) -0.001(2)
C8 0.020(3) 0.009(3) 0.017(3) 0.005(2) 0.006(3) 0.005(2)
C12 0.017(3) 0.014(3) 0.014(3) 0.004(2) 0.009(3) 0.003(2)
O11 0.072(5) 0.084(5) 0.134(8) -0.006(5) 0.036(5) 0.000(4)
C13 0.099(10) 0.071(7) 0.136(13) -0.042(7) 0.059(9) -0.024(7)
O10 0.227(11) 0.081(5) 0.276(13) -0.100(7) 0.188(11) -0.071(6)

loop_
_atom_type_symbol
_atom_type_description
_atom_type_scat_dispersion_real
_atom_type_scat_dispersion_imag
_atom_type_scat_source
C C 0.0033 0.0016 'International Tables Vol C Tables 4.2.6.8 and 6.1.1.4'
H H 0.0000 0.0000 'International Tables Vol C Tables 4.2.6.8 and 6.1.1.4'
Dy Dy -0.1892 4.4098 'International Tables Vol C Tables 4.2.6.8 and 6.1.1.4'
N N 0.0061 0.0033 'International Tables Vol C Tables 4.2.6.8 and 6.1.1.4'
O O 0.0106 0.0060 'International Tables Vol C Tables 4.2.6.8 and 6.1.1.4'

loop_
_geom_angle_atom_site_label_1
_geom_angle_atom_site_label_2
_geom_angle_atom_site_label_3
_geom_angle
_geom_angle_site_symmetry_1
_geom_angle_site_symmetry_3
O4 Dy1 Dy1 108.34(9) . 3_655
O4 Dy1 O9 134.53(12) . .
O4 Dy1 O1 111.71(12) . .
O4 Dy1 O8 147.29(12) . .
O4 Dy1 O2 71.10(12) . .
O4 Dy1 N1 92.52(12) . .
O4 Dy1 C10 145.19(13) . .
O7 Dy1 Dy1 66.10(9) . 3_655
O7 Dy1 O4 127.82(11) . .
O7 Dy1 O6 133.92(12) . .
O7 Dy1 O9 69.79(11) . .
O7 Dy1 O1 69.40(12) . .
O7 Dy1 O8 84.84(12) . .
O7 Dy1 O2 71.87(12) . .
O7 Dy1 N1 66.65(13) . .
O7 Dy1 C10 79.89(13) . .
O6 Dy1 Dy1 69.24(8) . 3_655
O6 Dy1 O4 76.92(11) . .
O6 Dy1 O9 66.92(11) . .
O6 Dy1 O1 144.36(11) . .
O6 Dy1 O8 80.57(12) . .
O6 Dy1 O2 147.87(12) . .
O6 Dy1 N1 159.10(12) . .
O6 Dy1 C10 68.27(13) . .
O9 Dy1 Dy1 33.53(7) . 3_655
O9 Dy1 Dy1 39.13(8) 3_655 3_655
O9 Dy1 O4 75.08(12) 3_655 .
O9 Dy1 O7 72.22(12) 3_655 .
O9 Dy1 O6 80.52(12) 3_655 .
O9 Dy1 O9 72.66(12) 3_655 .
O9 Dy1 O1 134.88(12) 3_655 .
O9 Dy1 O8 124.10(12) 3_655 .
O9 Dy1 O2 94.00(12) 3_655 .
O9 Dy1 O5 144.37(12) 3_655 .
O9 Dy1 N1 114.53(12) 3_655 .
O9 Dy1 N1 129.90(12) . .
O9 Dy1 C10 98.84(13) 3_655 .
O9 Dy1 C10 26.31(12) . .
O1 Dy1 Dy1 132.42(8) . 3_655
O1 Dy1 O9 113.75(11) . .
O1 Dy1 N1 26.04(11) . .
O1 Dy1 C10 96.94(13) . .
O8 Dy1 Dy1 85.02(8) . 3_655
O8 Dy1 O9 51.53(11) . .
O8 Dy1 O1 74.98(12) . .
O8 Dy1 O2 126.53(12) . .
O8 Dy1 N1 100.55(13) . .
O8 Dy1 C10 25.80(13) . .
O2 Dy1 Dy1 123.95(8) . 3_655
O2 Dy1 O9 141.61(11) . .
O2 Dy1 O1 51.99(11) . .
O2 Dy1 N1 26.06(11) . .
O2 Dy1 C10 143.60(13) . .
O5 Dy1 Dy1 144.92(9) . 3_655
O5 Dy1 O4 72.95(11) . .
O5 Dy1 O7 141.75(12) . .
O5 Dy1 O6 77.33(12) . .
O5 Dy1 O9 121.76(11) . .
O5 Dy1 O1 72.95(12) . .
O5 Dy1 O8 79.20(11) . .
O5 Dy1 O2 90.25(12) . .
O5 Dy1 N1 82.36(12) . .
O5 Dy1 C10 98.43(12) . .
N1 Dy1 Dy1 131.62(9) . 3_655
C10 Dy1 Dy1 59.76(10) . 3_655
C10 Dy1 N1 120.27(14) . .
N2 O4 Dy1 126.7(3) . .
C4 O7 Dy1 140.0(4) . .
O5 N3 C7 119.7(4) . .
O5 N3 C12 119.0(4) . .
C12 N3 C7 121.4(4) . .
C4 O6 Dy1 133.3(3) 3_655 .
Dy1 O9 Dy1 107.34(12) 3_655 .
C10 O9 Dy1 165.4(3) . 3_655
C10 O9 Dy1 86.1(3) . .
N1 O1 Dy1 93.3(3) . .
C10 O8 Dy1 98.1(3) . .
N1 O2 Dy1 97.8(3) . .
N3 O5 Dy1 125.4(3) . .
O4 N2 C1 119.4(4) . .
O4 N2 C6 119.2(4) . .
C1 N2 C6 121.3(5) . .
C1 C2 C3 120.2(5) . .
N3 C7 C8 119.9(5) . .
C2 C3 C4 121.6(5) . 1_455
C5 C3 C2 118.2(5) . .
C5 C3 C4 120.2(4) . 1_455
N2 C1 C2 120.0(5) . .
O1 N1 Dy1 60.7(3) . .
O1 N1 O2 116.5(4) . .
O2 N1 Dy1 56.2(2) . .
O3 N1 Dy1 173.8(4) . .
O3 N1 O1 122.2(5) . .
O3 N1 O2 121.3(4) . .
O9 C10 Dy1 67.6(3) . .
O9 C10 C9 119.4(5) . .
O8 C10 Dy1 56.1(2) . .
O8 C10 O9 121.6(4) . .
O8 C10 C9 119.0(4) . .
C9 C10 Dy1 161.9(3) . .
C6 C5 C3 120.1(5) . .
O7 C4 O6 127.1(5) . 3_655
O7 C4 C3 115.5(5) . 1_655
O6 C4 C3 117.4(4) 3_655 1_655
C12 C11 C9 120.0(5) 4_565 .
N2 C6 C5 120.0(5) . .
C11 C9 C10 120.5(5) . .
C8 C9 C10 120.8(4) 4_565 .
C8 C9 C11 118.6(5) 4_565 .
C7 C8 C9 120.1(5) . 4_566
N3 C12 C11 120.0(5) . 4_566
O10 C13 O11 174.2(17) . .

loop_
_geom_bond_atom_site_label_1
_geom_bond_atom_site_label_2
_geom_bond_distance
_geom_bond_site_symmetry_2
Dy1 Dy1 3.9925(5) 3_655
Dy1 O4 2.355(3) .
Dy1 O7 2.338(3) .
Dy1 O6 2.355(3) .
Dy1 O9 2.639(3) .
Dy1 O9 2.311(3) 3_655
Dy1 O1 2.515(4) .
Dy1 O8 2.389(3) .
Dy1 O2 2.414(3) .
Dy1 O5 2.320(3) .
Dy1 N1 2.879(5) .
Dy1 C10 2.849(5) .
O4 N2 1.325(5) .
O7 C4 1.256(6) .
N3 O5 1.333(5) .
N3 C7 1.350(6) .
N3 C12 1.348(6) .
O6 C4 1.263(6) 3_655
O9 Dy1 2.311(3) 3_655
O9 C10 1.266(6) .
O1 N1 1.266(5) .
O8 C10 1.252(6) .
O2 N1 1.277(5) .
N2 C1 1.346(6) .
N2 C6 1.349(6) .
C2 C3 1.391(7) .
C2 C1 1.380(7) .
O3 N1 1.222(6) .
C7 C8 1.372(7) .
C3 C5 1.386(7) .
C3 C4 1.507(7) 1_455
C10 C9 1.501(7) .
C5 C6 1.382(7) .
C4 O6 1.263(6) 3_655
C4 C3 1.507(7) 1_655
C11 C9 1.386(7) .
C11 C12 1.373(7) 4_565
C9 C8 1.386(7) 4_565
C8 C9 1.386(7) 4_566
C12 C11 1.373(7) 4_566
O11 C13 1.171(12) .
C13 O10 1.122(13) .
